data_1530661
loop_
_publ_author_name
'Rudolf, P.R.'
'Clearfield, A.'
'Jorgensen, J.D.'

_publ_section_title
;
 Rietveld refinement results on three nonstoichiometric monoclinic
 NASICONs
;
_journal_name_full 'Solid State Ionics'
_journal_page_first 213
_journal_page_last 224
_journal_volume 21
_journal_year 1986
_chemical_formula_sum 'Na3.31 O12 P1.16 Si1.84 Zr1.67'
_chemical_name_systematic 'Na3.31 Zr1.67 (Si O4)1.84 (P O4)1.16'
_space_group_IT_number 15
_symmetry_space_group_name_Hall '-C 2yc'
_symmetry_space_group_name_H-M 'C 1 2/c 1'
_cell_angle_alpha 90
_cell_angle_beta 123.843
_cell_angle_gamma 90
_cell_formula_units_Z 4
_cell_length_a 15.6736
_cell_length_b 9.0669
_cell_length_c 9.2207
_cell_volume 1088.344
_citation_journal_id_ASTM SSIOD3
_cod_data_source_file Rudolf_SSIOD3_1986_1355.cif
_cod_data_source_block Na3.31O12P1.16Si1.84Zr1.67
_cod_database_code 1530661

loop_
_symmetry_equiv_pos_as_xyz
x,y,z
-x,y,-z+1/2
-x,-y,-z
x,-y,z-1/2
x+1/2,y+1/2,z
-x+1/2,y+1/2,-z+1/2
-x+1/2,-y+1/2,-z
x+1/2,-y+1/2,z-1/2

loop_
_atom_site_label
_atom_site_type_symbol
_atom_site_fract_x
_atom_site_fract_y
_atom_site_fract_z
_atom_site_occupancy
_atom_site_U_iso_or_equiv
O3 O-2 0.2508 0.1916 0.2033 1 0.0
Na1 Na+1 0.25 0.25 0.5 0.83 0.0
O2 O-2 0.4337 0.4435 0.0856 1 0.0
Na3 Na+1 0.8283 0.0931 0.8368 0.75 0.0
Si1 Si+4 0 0.044 0.25 0.7 0.0
O5 O-2 0.4514 0.172 0.45 1 0.0
Na2 Na+1 0.5 0.9028 0.25 0.98 0.0
Zr1 Zr+4 0.1014 0.2513 0.0567 0.835 0.0
O6 O-2 0.0816 0.1493 0.2356 1 0.0
Si2 Si+4 0.3583 0.1105 0.2577 0.57 0.0
O4 O-2 0.3841 0.1318 0.1136 1 0.0
P2 P+5 0.3583 0.1105 0.2577 0.43 0.0
P1 P+5 0 0.044 0.25 0.3 0.0
O1 O-2 0.1451 0.4278 0.2247 1 0.0
